data_2001361
loop_
_publ_author_name
'Yamase, T.'
'Ozeki, T.'
'Ueda, K.'

_publ_section_title
;
 Structure of NaSr~4~[EuW~10~O~36~].34.5H~2~O
;
_journal_issue 9
_journal_name_full 'Acta Crystallographica Section C'
_journal_page_first 1572
_journal_page_last 1574
_journal_paper_doi 10.1107/S0108270193002082
_journal_volume 49
_journal_year 1993
_chemical_formula_analytical 'Na Sr4 [Eu W10 O36] . 34.5H2O'
_chemical_formula_moiety 'Na Sr4 [Eu W10 O36] . 34.5H2O'
_chemical_formula_sum 'Eu H69 Na O70.5 Sr4 W10'
_chemical_formula_weight 3561.432
_chemical_name_common
;
Sodium tetrastrontium decatungstoeuropate 34.5-hydrate
'W10 Eu Sr4 Na O70.5 H69'
;
_chemical_name_systematic
;
 ?
;
_space_group_IT_number 15
_symmetry_cell_setting monoclinic
_symmetry_space_group_name_Hall '-C 2yc'
_symmetry_space_group_name_H-M 'C 1 2/c 1'
_cell_angle_alpha 90
_cell_angle_beta 92.63(6)
_cell_angle_gamma 90
_cell_formula_units_Z 8
_cell_length_a 19.790(10)
_cell_length_b 15.609(9)
_cell_length_c 42.17(4)
_cell_measurement_reflns_used 25
_cell_measurement_temperature 298
_cell_measurement_theta_max 12.0
_cell_measurement_theta_min 9.1
_cell_volume 13013(16)
_computing_data_collection 'Rigaku RCRYSTAN85 (Rigaku Corp., 1985)'
_computing_data_reduction 'TEXSAN PROCESS (MSC, 1989)'
_computing_molecular_graphics 'ORTEPII (Johnson, 1976)'
_computing_structure_refinement 'TEXSAN LS (MSC, 1989)'
_computing_structure_solution 'MITHRIL (Gilmore, 1984)'
_diffrn_ambient_temperature 298
_diffrn_measurement_device 'Rigaku AFC-5'
_diffrn_measurement_method \w/2\q
_diffrn_radiation_monochromator graphite
_diffrn_radiation_source 'X-ray tube'
_diffrn_radiation_type 'Mo K\a'
_diffrn_radiation_wavelength 0.71069
_diffrn_reflns_av_R_equivalents 0
_diffrn_reflns_av_sigmaI/netI 0.113
_diffrn_reflns_limit_h_max 54
_diffrn_reflns_limit_h_min -54
_diffrn_reflns_limit_k_max 20
_diffrn_reflns_limit_k_min 0
_diffrn_reflns_limit_l_max 25
_diffrn_reflns_limit_l_min 0
_diffrn_reflns_number 15947
_diffrn_reflns_theta_max 27.5
_diffrn_reflns_theta_min 2.5
_diffrn_standards_decay_% -9.2
_diffrn_standards_interval_count 200
_diffrn_standards_number 3
_exptl_absorpt_correction_T_max 1.0000
_exptl_absorpt_correction_T_min 0.7231
_exptl_absorpt_correction_type empirical
_exptl_crystal_colour colourless
_exptl_crystal_density_diffrn 3.64
_exptl_crystal_F_000 12792
_exptl_crystal_size_max 0.47
_exptl_crystal_size_mid 0.10
_exptl_crystal_size_min 0.08
_refine_diff_density_max 3.49
_refine_diff_density_min -3.21
_refine_ls_extinction_coef 0.0
_refine_ls_goodness_of_fit_obs 1.77
_refine_ls_matrix_type full
_refine_ls_number_constraints 0
_refine_ls_number_parameters 427
_refine_ls_number_reflns 6205
_refine_ls_number_restraints 0
_refine_ls_R_factor_obs 0.0670
_refine_ls_shift/esd_max 0.151
_refine_ls_shift/esd_mean 0.0256
_refine_ls_structure_factor_coef F
_refine_ls_weighting_scheme sigma
_refine_ls_wR_factor_obs 0.0589
_reflns_number_observed 6252
_reflns_number_total 15947
_reflns_observed_criterion 'I > 3 \s(I)'
_cod_data_source_file as1050.cif
_cod_data_source_block as1050_structure_1_of_1
_cod_original_cell_volume 1301E1(4)
_cod_original_sg_symbol_H-M 'C 2/c'
_cod_database_code 2001361

loop_
_symmetry_equiv_pos_as_xyz
x,y,z
-x,y,1/2-z
-x,-y,-z
x,-y,1/2+z
1/2+x,1/2+y,z
1/2-x,1/2+y,1/2-z
1/2-x,1/2-y,-z
1/2+x,1/2-y,1/2+z

loop_
_atom_site_aniso_label
_atom_site_aniso_U_11
_atom_site_aniso_U_22
_atom_site_aniso_U_33
_atom_site_aniso_U_12
_atom_site_aniso_U_13
_atom_site_aniso_U_23
_atom_site_aniso_type_symbol
W0 0.0260(10) 0.0160(10) 0.0290(10) 0.0023(9) 0.0042(9) -0.0017(9) W
W1 0.0290(10) 0.0210(10) 0.0250(10) 0.0005(9) 0.0085(9) -0.0005(9) W
W2 0.0230(10) 0.0230(10) 0.0260(10) 0.0021(9) 0.0008(9) -0.0004(9) W
W3 0.0230(10) 0.0180(10) 0.0200(10) -0.0001(8) 0.0036(9) -0.0004(8) W
W4 0.0250(10) 0.0180(10) 0.0260(10) 0.0019(9) -0.0026(9) -0.0010(9) W
W5 0.0230(10) 0.0140(10) 0.0270(10) 0.0000(8) 0.0017(9) -0.0022(8) W
W6 0.0190(10) 0.0180(10) 0.0350(10) 0.0001(8) 0.0022(9) -0.0022(9) W
W7 0.0290(10) 0.0180(10) 0.0210(10) -0.0006(9) 0.0025(9) 0.0000(9) W
W8 0.0190(10) 0.0180(10) 0.0280(10) 0.0002(8) 0.0030(9) -0.0011(9) W
W9 0.0300(10) 0.0190(10) 0.0200(10) -0.0025(9) 0.0061(9) 0.0006(9) W
Eu 0.0230(10) 0.0200(10) 0.0190(10) -0.0020(10) 0.0030(10) -0.0010(10) Eu
Sr1 0.034(3) 0.027(3) 0.038(3) 0.002(2) 0.012(2) 0.008(2) Sr
Sr2 0.045(3) 0.031(3) 0.030(3) 0.007(2) 0.018(2) 0.002(2) Sr
Sr3 0.033(3) 0.027(3) 0.034(3) -0.001(2) -0.003(2) -0.002(2) Sr
Sr4 0.036(3) 0.030(3) 0.032(3) -0.002(2) 0.001(2) 0.002(2) Sr
Na 0.06(2) 0.07(2) 0.12(2) 0.000(10) 0.01(2) 0.00(2) Na

loop_
_atom_site_label
_atom_site_fract_x
_atom_site_fract_y
_atom_site_fract_z
_atom_site_U_iso_or_equiv
_atom_site_thermal_displace_type
_atom_site_calc_flag
_atom_site_calc_attached_atom
_atom_site_type_symbol
W0 0.40658(9) 0.73970(10) 0.16131(5) 0.0236 Uani ? ? W
W1 0.31794(10) 0.56670(10) 0.18287(5) 0.0245 Uani ? ? W
W2 0.30804(9) 0.63040(10) 0.10837(5) 0.0239 Uani ? ? W
W3 0.47231(9) 0.61590(10) 0.10625(4) 0.0205 Uani ? ? W
W4 0.48228(9) 0.55480(10) 0.18013(5) 0.0231 Uani ? ? W
W5 0.34951(9) 0.06980(10) 0.09042(4) 0.0214 Uani ? ? W
W6 0.24754(9) 0.23460(10) 0.10336(5) 0.0239 Uani ? ? W
W7 0.36297(9) 0.25470(10) 0.05099(4) 0.0225 Uani ? ? W
W8 0.47985(9) 0.20310(10) 0.10552(5) 0.0214 Uani ? ? W
W9 0.36373(10) 0.18280(10) 0.15723(4) 0.0228 Uani ? ? W
Eu 0.38100(10) 0.40720(10) 0.12294(5) 0.0206 Uani ? ? Eu
Sr1 0.5537(2) 0.8330(3) 0.10180(10) 0.0328 Uani ? ? Sr
Sr2 0.1993(2) 0.5502(3) 0.26400(10) 0.0348 Uani ? ? Sr
Sr3 0.3204(2) 0.3905(3) 0.33090(10) 0.0314 Uani ? ? Sr
Sr4 0.1363(2) -0.0483(3) 0.02440(10) 0.0322 Uani ? ? Sr
Na 0.4970(10) 0.907(2) 0.0232(6) 0.0816 Uani ? ? Na
O1 0.4090(10) 0.844(2) 0.1739(6) 0.022(7) Uiso ? ? O
O2 0.3410(10) 0.689(2) 0.1894(7) 0.033(8) Uiso ? ? O
O3 0.3350(10) 0.743(2) 0.1308(5) 0.009(6) Uiso ? ? O
O4 0.4660(10) 0.735(2) 0.1273(6) 0.023(7) Uiso ? ? O
O5 0.4750(10) 0.684(2) 0.1870(6) 0.027(7) Uiso ? ? O
O6 0.2600(10) 0.558(2) 0.2115(6) 0.030(8) Uiso ? ? O
O7 0.245(2) 0.667(2) 0.0836(7) 0.040(9) Uiso ? ? O
O8 0.5300(10) 0.653(2) 0.0792(7) 0.030(8) Uiso ? ? O
O9 0.5490(10) 0.540(2) 0.2063(6) 0.024(7) Uiso ? ? O
O10 0.261(2) 0.607(2) 0.1473(7) 0.039(9) Uiso ? ? O
O11 0.3900(10) 0.653(2) 0.0828(7) 0.026(8) Uiso ? ? O
O12 0.5300(10) 0.593(2) 0.1416(6) 0.016(6) Uiso ? ? O
O13 0.4040(10) 0.551(2) 0.2048(6) 0.026(7) Uiso ? ? O
O14 0.3970(10) 0.600(2) 0.1426(6) 0.012(6) Uiso ? ? O
O15 0.3170(10) 0.464(2) 0.1662(6) 0.020(7) Uiso ? ? O
O16 0.3120(10) 0.516(2) 0.0988(7) 0.027(8) Uiso ? ? O
O17 0.4600(10) 0.507(2) 0.0969(7) 0.033(8) Uiso ? ? O
O18 0.4640(10) 0.454(2) 0.1612(7) 0.031(8) Uiso ? ? O
O19 0.2730(10) 0.341(2) 0.1144(6) 0.023(7) Uiso ? ? O
O20 0.3740(10) 0.361(2) 0.0681(6) 0.024(7) Uiso ? ? O
O21 0.4740(10) 0.316(2) 0.1165(6) 0.025(7) Uiso ? ? O
O22 0.3740(10) 0.294(2) 0.1608(7) 0.033(8) Uiso ? ? O
O23 0.3610(10) 0.209(2) 0.1042(7) 0.025(7) Uiso ? ? O
O24 0.2710(10) 0.251(2) 0.0580(6) 0.025(7) Uiso ? ? O
O25 0.4570(10) 0.229(2) 0.0603(7) 0.027(8) Uiso ? ? O
O26 0.4580(10) 0.165(2) 0.1471(7) 0.034(8) Uiso ? ? O
O27 0.2680(10) 0.191(2) 0.1454(6) 0.017(6) Uiso ? ? O
O28 0.1610(10) 0.235(2) 0.1014(7) 0.032(8) Uiso ? ? O
O29 0.363(2) 0.272(2) 0.0117(7) 0.050(10) Uiso ? ? O
O30 0.5650(10) 0.181(2) 0.1061(7) 0.037(8) Uiso ? ? O
O31 0.362(2) 0.145(2) 0.1951(7) 0.039(9) Uiso ? ? O
O32 0.2590(10) 0.107(2) 0.0905(7) 0.031(8) Uiso ? ? O
O33 0.3540(10) 0.1260(10) 0.0503(6) 0.012(6) Uiso ? ? O
O34 0.4450(10) 0.083(2) 0.0944(7) 0.036(8) Uiso ? ? O
O35 0.3540(10) 0.064(2) 0.1351(6) 0.024(7) Uiso ? ? O
O36 0.341(2) -0.039(2) 0.0812(8) 0.060(10) Uiso ? ? O
O37 0.656(2) 0.938(2) 0.1160(7) 0.050(10) Uiso ? ? O
O38 0.490(2) 0.950(2) 0.1355(7) 0.050(10) Uiso ? ? O
O39 0.594(2) 0.789(2) 0.1615(9) 0.070(10) Uiso ? ? O
O40 0.5370(10) 0.980(2) 0.0686(7) 0.028(8) Uiso ? ? O
O41 0.4320(10) 0.832(2) 0.0685(7) 0.028(8) Uiso ? ? O
O42 0.587(2) 0.815(2) 0.0400(8) 0.070(10) Uiso ? ? O
O43 0.289(2) 0.662(3) 0.2818(9) 0.080(10) Uiso ? ? O
O44 0.149(2) 0.685(2) 0.2343(7) 0.043(9) Uiso ? ? O
O45 0.071(2) 0.509(3) 0.2657(10) 0.11(2) Uiso ? ? O
O46 0.196(2) 0.465(2) 0.3181(7) 0.043(9) Uiso ? ? O
O47 0.188(2) 0.390(2) 0.2419(8) 0.060(10) Uiso ? ? O
O48 0.322(2) 0.468(2) 0.2746(7) 0.040(9) Uiso ? ? O
O49 0.4040(10) 0.408(2) 0.3764(6) 0.020(7) Uiso ? ? O
O50 0.2490(10) 0.373(2) 0.3797(7) 0.029(8) Uiso ? ? O
O51 0.2540(10) 0.292(2) 0.2914(7) 0.034(8) Uiso ? ? O
O52 0.340(2) 0.230(2) 0.3468(8) 0.050(10) Uiso ? ? O
O53 0.330(2) 0.555(2) 0.3433(7) 0.041(9) Uiso ? ? O
O54 0.4380(10) 0.339(2) 0.3098(7) 0.035(8) Uiso ? ? O
O55 0.1320(10) -0.013(2) -0.0348(7) 0.036(9) Uiso ? ? O
O56 0.1390(10) 0.030(2) 0.0786(7) 0.036(9) Uiso ? ? O
O57 0.157(2) -0.175(2) 0.0643(7) 0.046(9) Uiso ? ? O
O58 0.047(2) 0.075(2) 0.0172(8) 0.050(10) Uiso ? ? O
O59 0.103(2) -0.184(2) -0.0112(9) 0.070(10) Uiso ? ? O
O60 0.266(2) -0.094(3) 0.0208(9) 0.090(10) Uiso ? ? O
O61 0.2150(10) 0.094(2) 0.0184(6) 0.030(8) Uiso ? ? O
O62 0.016(2) -0.096(2) 0.0479(7) 0.047(9) Uiso ? ? O
O63 0.4510(10) 0.827(2) -0.0179(7) 0.037(8) Uiso ? ? O
O64 0.2240(10) 0.341(2) 0.1853(7) 0.035(8) Uiso ? ? O
O65 0.420(2) 0.022(2) 0.0088(8) 0.050(10) Uiso ? ? O
O66 0.089(2) 0.195(2) 0.2453(8) 0.050(10) Uiso ? ? O
O67 0.370(2) 0.346(2) 0.2297(8) 0.060(10) Uiso ? ? O
O68 0.5 0.394(4) 0.25 0.08(2) Uiso ? ? O
O69 0.212(2) 0.421(3) 0.0366(10) 0.090(10) Uiso ? ? O
O70 0.152(2) 0.576(3) 0.0513(10) 0.11(2) Uiso ? ? O
O71 0.052(3) 0.352(4) 0.2220(10) 0.17(2) Uiso ? ? O

loop_
_atom_type_symbol
_atom_type_description
_atom_type_scat_dispersion_real
_atom_type_scat_dispersion_imag
_atom_type_scat_source
W ? -1.421 6.872 IntTabIV
Eu ? -0.542 3.669 IntTabIV
Sr ? -1.657 3.264 IntTabIV
Na ? 0.030 0.025 IntTabIV
O ? 0.008 0.006 IntTabIV
H ? 0.000 0.000 IntTabIV

loop_
_geom_angle_atom_site_label_1
_geom_angle_atom_site_label_2
_geom_angle_atom_site_label_3
_geom_angle_site_symmetry_1
_geom_angle_site_symmetry_2
_geom_angle_site_symmetry_3
_geom_angle
_geom_angle_publ_flag
O1 W0 O3 . . . 101.0(10) no
O1 W0 O4 . . . 105.0(10) no
O1 W0 O5 . . . 105.0(10) no
O1 W0 O2 . . . 102.0(10) no
O1 W0 O14 . . . 176.0(10) no
O3 W0 O4 . . . 88.0(10) no
O3 W0 O5 . . . 154.0(10) no
O3 W0 O2 . . . 86.0(10) no
O3 W0 O14 . . . 75.0(10) no
O4 W0 O5 . . . 88.0(10) no
O4 W0 O2 . . . 153.0(10) no
O4 W0 O14 . . . 75.0(10) no
O5 W0 O2 . . . 86.0(10) no
O5 W0 O14 . . . 79.0(10) no
O2 W0 O14 . . . 77.0(10) no
O6 W1 O15 . . . 102.0(10) no
O6 W1 O13 . . . 105.0(10) no
O6 W1 O10 . . . 101.0(10) no
O6 W1 O2 . . . 98.0(10) no
O6 W1 O14 . . . 172.0(10) no
O15 W1 O13 . . . 94.0(10) no
O15 W1 O10 . . . 89.0(10) no
O15 W1 O2 . . . 159.0(10) no
O15 W1 O14 . . . 85.0(10) no
O13 W1 O10 . . . 152.0(10) no
O13 W1 O2 . . . 82.0(10) no
O13 W1 O14 . . . 77.0(10) no
O10 W1 O2 . . . 85.0(10) no
O10 W1 O14 . . . 76.0(10) no
O2 W1 O14 . . . 75.0(10) no
O7 W2 O16 . . . 104.0(10) no
O7 W2 O10 . . . 102.0(10) no
O7 W2 O11 . . . 102.0(10) no
O7 W2 O3 . . . 99.0(10) no
O7 W2 O14 . . . 172.0(10) no
O16 W2 O10 . . . 92.0(10) no
O16 W2 O11 . . . 90.0(10) no
O16 W2 O3 . . . 157.0(10) no
O16 W2 O14 . . . 84.0(10) no
O10 W2 O11 . . . 155.0(10) no
O10 W2 O3 . . . 84.0(10) no
O10 W2 O14 . . . 79.0(10) no
O11 W2 O3 . . . 84.0(10) no
O11 W2 O14 . . . 76.0(10) no
O3 W2 O14 . . . 73.0(10) no
O8 W3 O17 . . . 105.0(10) no
O8 W3 O12 . . . 101.0(10) no
O8 W3 O11 . . . 97.0(10) no
O8 W3 O4 . . . 92.0(10) no
O8 W3 O14 . . . 167.0(10) no
O17 W3 O12 . . . 94.0(10) no
O17 W3 O11 . . . 94.0(10) no
O17 W3 O4 . . . 163.0(10) no
O17 W3 O14 . . . 88.0(10) no
O12 W3 O11 . . . 158.0(10) no
O12 W3 O4 . . . 83.0(10) no
O12 W3 O14 . . . 80.0(10) no
O11 W3 O4 . . . 84.0(10) no
O11 W3 O14 . . . 79.0(10) no
O4 W3 O14 . . . 75.0(10) no
O9 W4 O18 . . . 107.0(10) no
O9 W4 O13 . . . 105.0(10) no
O9 W4 O12 . . . 101.0(10) no
O9 W4 O5 . . . 96.0(10) no
O9 W4 O14 . . . 170.0(10) no
O18 W4 O13 . . . 94.0(10) no
O18 W4 O12 . . . 90.0(10) no
O18 W4 O5 . . . 156.0(10) no
O18 W4 O14 . . . 81.0(10) no
O13 W4 O12 . . . 151.0(10) no
O13 W4 O5 . . . 83.0(10) no
O13 W4 O14 . . . 79.0(10) no
O12 W4 O5 . . . 82.0(10) no
O12 W4 O14 . . . 74.0(10) no
O5 W4 O14 . . . 75.0(10) no
O36 W5 O35 . . . 100.0(10) no
O36 W5 O32 . . . 102.0(10) no
O36 W5 O34 . . . 102.0(10) no
O36 W5 O33 . . . 105.0(10) no
O36 W5 O23 . . . 178.0(10) no
O35 W5 O32 . . . 91.0(10) no
O35 W5 O34 . . . 85.0(10) no
O35 W5 O33 . . . 155.0(10) no
O35 W5 O23 . . . 78.0(10) no
O32 W5 O34 . . . 155.0(10) no
O32 W5 O33 . . . 87.0(10) no
O32 W5 O23 . . . 78.0(10) no
O34 W5 O33 . . . 87.0(10) no
O34 W5 O23 . . . 77.0(10) no
O33 W5 O23 . . . 77.0(10) no
O28 W6 O19 . . . 106.0(10) no
O28 W6 O27 . . . 103.0(10) no
O28 W6 O24 . . . 103.0(10) no
O28 W6 O32 . . . 96.0(10) no
O28 W6 O23 . . . 170.0(10) no
O19 W6 O27 . . . 92.0(10) no
O19 W6 O24 . . . 93.0(10) no
O19 W6 O32 . . . 158.0(10) no
O19 W6 O23 . . . 84.0(10) no
O27 W6 O24 . . . 151.0(10) no
O27 W6 O32 . . . 83.0(10) no
O27 W6 O23 . . . 76.0(10) no
O24 W6 O32 . . . 81.0(10) no
O24 W6 O23 . . . 77.0(10) no
O32 W6 O23 . . . 74.0(10) no
O29 W7 O20 . . . 104.0(10) no
O29 W7 O24 . . . 102.0(10) no
O29 W7 O25 . . . 101.0(10) no
O29 W7 O33 . . . 99.0(10) no
O29 W7 O23 . . . 172.0(10) no
O20 W7 O24 . . . 94.0(10) no
O20 W7 O25 . . . 91.0(10) no
O20 W7 O33 . . . 157.0(10) no
O20 W7 O23 . . . 85.0(10) no
O24 W7 O25 . . . 155.0(10) no
O24 W7 O33 . . . 83.0(10) no
O24 W7 O23 . . . 77.0(10) no
O25 W7 O33 . . . 83.0(10) no
O25 W7 O23 . . . 78.0(10) no
O33 W7 O23 . . . 73.0(10) no
O30 W8 O21 . . . 105.0(10) no
O30 W8 O26 . . . 101.0(10) no
O30 W8 O25 . . . 103.0(10) no
O30 W8 O34 . . . 98.0(10) no
O30 W8 O23 . . . 171.0(10) no
O21 W8 O26 . . . 93.0(10) no
O21 W8 O25 . . . 92.0(10) no
O21 W8 O34 . . . 157.0(10) no
O21 W8 O23 . . . 84.0(10) no
O26 W8 O25 . . . 153.0(10) no
O26 W8 O34 . . . 81.0(10) no
O26 W8 O23 . . . 77.0(10) no
O25 W8 O34 . . . 85.0(10) no
O25 W8 O23 . . . 78.0(10) no
O34 W8 O23 . . . 73.0(10) no
O31 W9 O22 . . . 106.0(10) no
O31 W9 O27 . . . 102.0(10) no
O31 W9 O26 . . . 102.0(10) no
O31 W9 O35 . . . 96.0(10) no
O31 W9 O23 . . . 170.0(10) no
O22 W9 O27 . . . 94.0(10) no
O22 W9 O26 . . . 93.0(10) no
O22 W9 O35 . . . 158.0(10) no
O22 W9 O23 . . . 85.0(10) no
O27 W9 O26 . . . 152.0(10) no
O27 W9 O35 . . . 83.0(10) no
O27 W9 O23 . . . 76.0(10) no
O26 W9 O35 . . . 81.0(10) no
O26 W9 O23 . . . 78.0(10) no
O35 W9 O23 . . . 74.0(10) no
O21 Eu O18 . . . 75.0(10) no
O21 Eu O16 . . . 145.0(10) no
O21 Eu O22 . . . 73.0(10) no
O21 Eu O19 . . . 115.0(10) no
O21 Eu O20 . . . 74.0(10) no
O21 Eu O15 . . . 138.0(10) no
O21 Eu O17 . . . 80.0(10) no
O18 Eu O16 . . . 116.0(10) no
O18 Eu O22 . . . 80.0(10) no
O18 Eu O19 . . . 146.0(10) no
O18 Eu O20 . . . 139.0(10) no
O18 Eu O15 . . . 75.0(10) no
O18 Eu O17 . . . 71.0(10) no
O16 Eu O22 . . . 140.0(10) no
O16 Eu O19 . . . 76.0(10) no
O16 Eu O20 . . . 78.0(10) no
O16 Eu O15 . . . 76.0(10) no
O16 Eu O17 . . . 74.0(10) no
O22 Eu O19 . . . 73.0(10) no
O22 Eu O20 . . . 115.0(10) no
O22 Eu O15 . . . 74.0(10) no
O22 Eu O17 . . . 144.0(10) no
O19 Eu O20 . . . 73.0(10) no
O19 Eu O15 . . . 77.0(10) no
O19 Eu O17 . . . 141.0(10) no
O20 Eu O15 . . . 145.0(10) no
O20 Eu O17 . . . 77.0(10) no
O15 Eu O17 . . . 117.0(10) no
W4 W0 W3 . . . 58.50(7) no
W4 W0 W2 . . . 87.66(8) no
W4 W0 W1 . . . 58.33(7) no
W3 W0 W2 . . . 58.37(7) no
W3 W0 W1 . . . 87.00(8) no
W2 W0 W1 . . . 58.59(7) no
W4 W1 W2 . . . 89.95(9) no
W4 W1 W0 . . . 60.27(6) no
W4 W1 Eu . . . 65.24(7) no
W2 W1 W0 . . . 60.60(6) no
W2 W1 Eu . . . 64.54(8) no
W0 W1 Eu . . . 98.92(8) no
W3 W2 W1 . . . 89.40(9) no
W3 W2 W0 . . . 60.35(7) no
W3 W2 Eu . . . 64.57(6) no
W1 W2 W0 . . . 60.81(8) no
W1 W2 Eu . . . 64.19(6) no
W0 W2 Eu . . . 98.82(8) no
W4 W3 W2 . . . 90.62(9) no
W4 W3 W0 . . . 60.74(7) no
W4 W3 Eu . . . 65.22(6) no
W2 W3 W0 . . . 61.27(7) no
W2 W3 Eu . . . 64.68(6) no
W0 W3 Eu . . . 99.43(8) no
W3 W4 W1 . . . 90.03(9) no
W3 W4 W0 . . . 60.75(6) no
W3 W4 Eu . . . 64.35(8) no
W1 W4 W0 . . . 61.40(6) no
W1 W4 Eu . . . 64.12(7) no
W0 W4 Eu . . . 98.89(8) no
W9 W5 W6 . . . 58.64(7) no
W9 W5 W7 . . . 87.59(8) no
W9 W5 W8 . . . 58.35(7) no
W6 W5 W7 . . . 58.54(7) no
W6 W5 W8 . . . 87.47(8) no
W7 W5 W8 . . . 58.73(7) no
W9 W6 W7 . . . 90.13(9) no
W9 W6 W5 . . . 60.60(7) no
W9 W6 Eu . . . 64.39(7) no
W7 W6 W5 . . . 61.01(6) no
W7 W6 Eu . . . 65.29(7) no
W5 W6 Eu . . . 99.31(8) no
W6 W7 W8 . . . 89.70(9) no
W6 W7 W5 . . . 60.46(6) no
W6 W7 Eu . . . 64.52(7) no
W8 W7 W5 . . . 60.71(6) no
W8 W7 Eu . . . 64.17(7) no
W5 W7 Eu . . . 98.51(9) no
W9 W8 W7 . . . 89.83(9) no
W9 W8 W5 . . . 60.40(7) no
W9 W8 Eu . . . 64.54(6) no
W7 W8 W5 . . . 60.56(7) no
W7 W8 Eu . . . 65.23(7) no
W5 W8 Eu . . . 99.08(8) no
W8 W9 W6 . . . 90.34(9) no
W8 W9 W5 . . . 61.25(7) no
W8 W9 Eu . . . 65.03(6) no
W6 W9 W5 . . . 60.75(7) no
W6 W9 Eu . . . 65.17(6) no
W5 W9 Eu . . . 99.89(8) no
W1 Eu W3 . . . 74.65(7) no
W1 Eu W2 . . . 51.28(6) no
W1 Eu W9 . . . 108.20(8) no
W1 Eu W8 . . . 149.27(8) no
W1 Eu W4 . . . 50.64(6) no
W1 Eu W6 . . . 111.09(8) no
W1 Eu W7 . . . 154.94(8) no
W3 Eu W2 . . . 50.74(6) no
W3 Eu W9 . . . 155.27(8) no
W3 Eu W8 . . . 115.19(8) no
W3 Eu W4 . . . 50.43(6) no
W3 Eu W6 . . . 152.80(8) no
W3 Eu W7 . . . 114.21(8) no
W2 Eu W9 . . . 149.53(8) no
W2 Eu W8 . . . 157.42(8) no
W2 Eu W4 . . . 74.64(7) no
W2 Eu W6 . . . 110.85(8) no
W2 Eu W7 . . . 114.63(8) no
W9 Eu W8 . . . 50.44(6) no
W9 Eu W4 . . . 111.54(8) no
W9 Eu W6 . . . 50.43(6) no
W9 Eu W7 . . . 74.00(8) no
W8 Eu W4 . . . 111.34(8) no
W8 Eu W6 . . . 74.14(7) no
W8 Eu W7 . . . 50.60(6) no
W4 Eu W6 . . . 153.17(8) no
W4 Eu W7 . . . 153.10(8) no
W6 Eu W7 . . . 50.19(6) no
W0 O1 O46 . . 6 131.0(10) no
W0 O1 O38 . . . 112.0(10) no
O46 O1 O38 6 . . 97.0(10) no
W0 O2 W1 . . . 117.0(10) no
W0 O2 O51 . . 6 116.0(10) no
W0 O2 O66 . . 6 105.0(10) no
W1 O2 O51 . . 6 117.0(10) no
W1 O2 O66 . . 6 104.0(10) no
O51 O2 O66 6 . 6 90.0(10) no
W0 O3 W2 . . . 118.0(10) no
W0 O3 O50 . . 6 126.0(10) no
W2 O3 O50 . . 6 115.0(10) no
W0 O4 W3 . . . 114.0(10) no
W0 O4 Sr1 . . . 138.0(10) no
W0 O4 O41 . . . 119.0(10) no
W0 O4 O39 . . . 100.0(10) no
W3 O4 Sr1 . . . 108.0(10) no
W3 O4 O41 . . . 97.0(10) no
W3 O4 O39 . . . 114.0(10) no
Sr1 O4 O41 . . . 59.0(10) no
Sr1 O4 O39 . . . 57.0(10) no
O41 O4 O39 . . . 114.0(10) no
W0 O5 W4 . . . 115.0(10) no
W1 O6 Sr2 . . . 166(2) no
W2 O7 O70 . . . 128(2) no
W3 O8 O56 . . 5 107.0(10) no
W3 O8 O58 . . 5 124.0(10) no
W3 O8 Sr1 . . . 101.0(10) no
O56 O8 O58 5 . 5 66.0(10) no
O56 O8 Sr1 5 . . 121.0(10) no
O58 O8 Sr1 5 . . 131.0(10) no
W4 O9 O48 . . 2_655 153(2) no
W4 O9 O66 . . 5 115.0(10) no
O48 O9 O66 2_655 . 5 87.0(10) no
W1 O10 W2 . . . 115.0(10) no
W1 O10 O52 . . 6 123.0(10) no
W2 O10 O52 . . 6 108.0(10) no
W3 O11 W2 . . . 111.0(10) no
W3 O11 O41 . . . 98.0(10) no
W3 O11 O55 . . 7 103.0(10) no
W3 O11 O59 . . 7 118.0(10) no
W2 O11 O41 . . . 120.0(10) no
W2 O11 O55 . . 7 98.0(10) no
W2 O11 O59 . . 7 129.0(10) no
O41 O11 O55 . . 7 125.0(10) no
O41 O11 O59 . . 7 68.0(10) no
O55 O11 O59 7 . 7 58.0(10) no
W3 O12 W4 . . . 114.0(10) no
W3 O12 O53 . . 2_655 140.0(10) no
W4 O12 O53 . . 2_655 104.0(10) no
W4 O13 W1 . . . 117.0(10) no
W4 O13 O66 . . 6 110.0(10) no
W1 O13 O66 . . 6 104.0(10) no
W3 O14 W2 . . . 94.0(10) no
W3 O14 W0 . . . 95.0(10) no
W3 O14 W4 . . . 91.0(10) no
W3 O14 W1 . . . 174.0(10) no
W2 O14 W0 . . . 94.0(10) no
W2 O14 W4 . . . 173.0(10) no
W2 O14 W1 . . . 89.0(10) no
W0 O14 W4 . . . 91.0(10) no
W0 O14 W1 . . . 91.0(10) no
W4 O14 W1 . . . 86.0(10) no
W1 O15 Eu . . . 130.0(10) no
W1 O15 O64 . . . 120.0(10) no
Eu O15 O64 . . . 110.0(10) no
W2 O16 Eu . . . 129.0(10) no
W2 O16 O55 . . 7 104.0(10) no
Eu O16 O55 . . 7 98.0(10) no
W3 O17 Eu . . . 126.0(10) no
W3 O17 O62 . . 5 130(2) no
Eu O17 O62 . . 5 104.0(10) no
W4 O18 Eu . . . 134.0(10) no
W4 O18 O54 . . 2_655 104.0(10) no
Eu O18 O54 . . 2_655 122.0(10) no
W6 O19 Eu . . . 133.0(10) no
W6 O19 O37 . . 5_445 107.0(10) no
Eu O19 O37 . . 5_445 120.0(10) no
W7 O20 Eu . . . 131.0(10) no
W7 O20 O55 . . 7 126.0(10) no
W7 O20 O62 . . 5 101.0(10) no
Eu O20 O55 . . 7 103.0(10) no
Eu O20 O62 . . 5 101.0(10) no
O55 O20 O62 7 . 5 72.0(10) no
W8 O21 Eu . . . 132.0(10) no
W8 O21 O49 . . 2_655 117.0(10) no
Eu O21 O49 . . 2_655 111.0(10) no
W9 O22 Eu . . . 133.0(10) no
W9 O22 O67 . . . 110.0(10) no
Eu O22 O67 . . . 117.0(10) no
W5 O23 W9 . . . 94.0(10) no
W5 O23 W6 . . . 94.0(10) no
W5 O23 W8 . . . 94.0(10) no
W5 O23 W7 . . . 93.0(10) no
W9 O23 W6 . . . 91.0(10) no
W9 O23 W8 . . . 90.0(10) no
W9 O23 W7 . . . 172.0(10) no
W6 O23 W8 . . . 172.0(10) no
W6 O23 W7 . . . 89.0(10) no
W8 O23 W7 . . . 89.0(10) no
W7 O24 W6 . . . 115.0(10) no
W7 O24 O69 . . . 107.0(10) no
W6 O24 O69 . . . 107.0(10) no
W7 O25 W8 . . . 114.0(10) no
W7 O25 O63 . . 3_665 126.0(10) no
W7 O25 O62 . . 5 99.0(10) no
W8 O25 O63 . . 3_665 116.0(10) no
W8 O25 O62 . . 5 106.0(10) no
O63 O25 O62 3_665 . 5 85.0(10) no
W8 O26 W9 . . . 114.0(10) no
W6 O27 W9 . . . 115.0(10) no
W6 O27 O53 . . 6_545 107.0(10) no
W6 O27 O64 . . . 101.0(10) no
W9 O27 O53 . . 6_545 124.0(10) no
W9 O27 O64 . . . 102.0(10) no
O53 O27 O64 6_545 . . 105.0(10) no
W6 O28 Sr1 . . 5_445 144(2) no
W6 O28 O39 . . 5_445 116.0(10) no
Sr1 O28 O39 5_445 . 5_445 56.0(10) no
W7 O29 O42 . . 3_665 135(2) no
W7 O29 O61 . . 7 122(2) no
O42 O29 O61 3_665 . 7 102.0(10) no
W8 O30 O52 . . 2_655 126(2) no
W9 O31 Sr2 . . 6_545 147(2) no
W9 O31 O45 . . 6_545 138(2) no
W9 O31 O44 . . 6_545 148(2) no
W9 O31 O46 . . 6_545 100.0(10) no
Sr2 O31 O45 6_545 . 6_545 56.0(10) no
Sr2 O31 O44 6_545 . 6_545 54.0(10) no
Sr2 O31 O46 6_545 . 6_545 55.0(10) no
O45 O31 O44 6_545 . 6_545 70.0(10) no
O45 O31 O46 6_545 . 6_545 67.0(10) no
O44 O31 O46 6_545 . 6_545 108.0(10) no
W5 O32 W6 . . . 114.0(10) no
W5 O32 O56 . . . 134.0(10) no
W6 O32 O56 . . . 112.0(10) no
W5 O33 W7 . . . 117.0(10) no
W5 O33 O65 . . . 109.0(10) no
W5 O33 O61 . . . 104.0(10) no
W7 O33 O65 . . . 123.0(10) no
W7 O33 O61 . . . 104.0(10) no
O65 O33 O61 . . . 94.0(10) no
W5 O34 W8 . . . 116.0(10) no
W5 O34 O40 . . 1_545 126.0(10) no
W5 O34 O38 . . 1_545 105.0(10) no
W8 O34 O40 . . 1_545 115.0(10) no
W8 O34 O38 . . 1_545 116.0(10) no
O40 O34 O38 1_545 . 1_545 67.0(10) no
W5 O35 W9 . . . 114.0(10) no
W5 O35 O46 . . 6_545 138.0(10) no
W9 O35 O46 . . 6_545 102.0(10) no
W5 O36 O41 . . 1_545 134(2) no
W5 O36 O50 . . 6_545 114(2) no
W5 O36 O60 . . . 120(2) no
O41 O36 O50 1_545 . 6_545 101.0(10) no
O41 O36 O60 1_545 . . 86.0(10) no
O50 O36 O60 6_545 . . 93.0(10) no
O4 Sr1 O28 . . 5 102.0(10) no
O4 Sr1 O37 . . . 142.0(10) no
O4 Sr1 O38 . . . 81.0(10) no
O4 Sr1 O39 . . . 69.0(10) no
O4 Sr1 O40 . . . 131.0(10) no
O4 Sr1 O41 . . . 68.0(10) no
O4 Sr1 O42 . . . 122.0(10) no
O4 Sr1 O8 . . . 59.0(10) no
O28 Sr1 O37 5 . . 76.0(10) no
O28 Sr1 O38 5 . . 144.0(10) no
O28 Sr1 O39 5 . . 70.0(10) no
O28 Sr1 O40 5 . . 125.0(10) no
O28 Sr1 O41 5 . . 134.0(10) no
O28 Sr1 O42 5 . . 73.0(10) no
O28 Sr1 O8 5 . . 64.0(10) no
O37 Sr1 O38 . . . 80.0(10) no
O37 Sr1 O39 . . . 76.0(10) no
O37 Sr1 O40 . . . 70.0(10) no
O37 Sr1 O41 . . . 140.0(10) no
O37 Sr1 O42 . . . 94.0(10) no
O37 Sr1 O8 . . . 139.0(10) no
O38 Sr1 O39 . . . 79.0(10) no
O38 Sr1 O40 . . . 69.0(10) no
O38 Sr1 O41 . . . 81.0(10) no
O38 Sr1 O42 . . . 136.0(10) no
O38 Sr1 O8 . . . 138.0(10) no
O39 Sr1 O40 . . . 136.0(10) no
O39 Sr1 O41 . . . 134.0(10) no
O39 Sr1 O42 . . . 142.0(10) no
O39 Sr1 O8 . . . 95.0(10) no
O40 Sr1 O41 . . . 70.0(10) no
O40 Sr1 O42 . . . 68.0(10) no
O40 Sr1 O8 . . . 128.0(10) no
O41 Sr1 O42 . . . 76.0(10) no
O41 Sr1 O8 . . . 73.0(10) no
O42 Sr1 O8 . . . 69.0(10) no
O6 Sr2 O43 . . . 83.0(10) no
O6 Sr2 O31 . . 6 142.0(10) no
O6 Sr2 O44 . . . 74.0(10) no
O6 Sr2 O45 . . . 122.0(10) no
O6 Sr2 O46 . . . 143.0(10) no
O6 Sr2 O47 . . . 77.0(10) no
O6 Sr2 O48 . . . 74.0(10) no
O43 Sr2 O31 . . 6 76.0(10) no
O43 Sr2 O44 . . . 80.0(10) no
O43 Sr2 O45 . . . 144.0(10) no
O43 Sr2 O46 . . . 98.0(10) no
O43 Sr2 O47 . . . 141.0(10) no
O43 Sr2 O48 . . . 71.0(10) no
O31 Sr2 O44 6 . . 72.0(10) no
O31 Sr2 O45 6 . . 69.0(10) no
O31 Sr2 O46 6 . . 72.0(10) no
O31 Sr2 O47 6 . . 136.0(10) no
O31 Sr2 O48 6 . . 126.0(10) no
O44 Sr2 O45 . . . 82.0(10) no
O44 Sr2 O46 . . . 143.0(10) no
O44 Sr2 O47 . . . 124.0(10) no
O44 Sr2 O48 . . . 139.0(10) no
O45 Sr2 O46 . . . 78.0(10) no
O45 Sr2 O47 . . . 73.0(10) no
O45 Sr2 O48 . . . 137.0(10) no
O46 Sr2 O47 . . . 80.0(10) no
O46 Sr2 O48 . . . 72.0(10) no
O47 Sr2 O48 . . . 72.0(10) no
O49 Sr3 O50 . . . 76.0(10) no
O49 Sr3 O51 . . . 150.0(10) no
O49 Sr3 O52 . . . 80.0(10) no
O49 Sr3 O53 . . . 72.0(10) no
O49 Sr3 O54 . . . 74.0(10) no
O49 Sr3 O48 . . . 127.0(10) no
O49 Sr3 O46 . . . 132.0(10) no
O50 Sr3 O51 . . . 100.0(10) no
O50 Sr3 O52 . . . 77.0(10) no
O50 Sr3 O53 . . . 89.0(10) no
O50 Sr3 O54 . . . 140.0(10) no
O50 Sr3 O48 . . . 143.0(10) no
O50 Sr3 O46 . . . 71.0(10) no
O51 Sr3 O52 . . . 70.0(10) no
O51 Sr3 O53 . . . 138.0(10) no
O51 Sr3 O54 . . . 92.0(10) no
O51 Sr3 O48 . . . 74.0(10) no
O51 Sr3 O46 . . . 73.0(10) no
O52 Sr3 O53 . . . 151.0(10) no
O52 Sr3 O54 . . . 71.0(10) no
O52 Sr3 O48 . . . 131.0(10) no
O52 Sr3 O46 . . . 125.0(10) no
O53 Sr3 O54 . . . 108.0(10) no
O53 Sr3 O48 . . . 74.0(10) no
O53 Sr3 O46 . . . 72.0(10) no
O54 Sr3 O48 . . . 78.0(10) no
O54 Sr3 O46 . . . 148.0(10) no
O48 Sr3 O46 . . . 72.0(10) no
O55 Sr4 O56 . . . 139.0(10) no
O55 Sr4 O57 . . . 142.0(10) no
O55 Sr4 O58 . . . 75.0(10) no
O55 Sr4 O59 . . . 68.0(10) no
O55 Sr4 O60 . . . 89.0(10) no
O55 Sr4 O61 . . . 74.0(10) no
O55 Sr4 O62 . . . 115.0(10) no
O56 Sr4 O57 . . . 78.0(10) no
O56 Sr4 O58 . . . 75.0(10) no
O56 Sr4 O59 . . . 150.0(10) no
O56 Sr4 O60 . . . 101.0(10) no
O56 Sr4 O61 . . . 73.0(10) no
O56 Sr4 O62 . . . 78.0(10) no
O57 Sr4 O58 . . . 136.0(10) no
O57 Sr4 O59 . . . 78.0(10) no
O57 Sr4 O60 . . . 74.0(10) no
O57 Sr4 O61 . . . 127.0(10) no
O57 Sr4 O62 . . . 71.0(10) no
O58 Sr4 O59 . . . 112.0(10) no
O58 Sr4 O60 . . . 146.0(10) no
O58 Sr4 O61 . . . 77.0(10) no
O58 Sr4 O62 . . . 70.0(10) no
O59 Sr4 O60 . . . 89.0(10) no
O59 Sr4 O61 . . . 137.0(10) no
O59 Sr4 O62 . . . 78.0(10) no
O60 Sr4 O61 . . . 70.0(10) no
O60 Sr4 O62 . . . 144.0(10) no
O61 Sr4 O62 . . . 140.0(10) no
O63 Na O40 . . . 174(2) no
O63 Na O42 . . . 99.0(10) no
O63 Na O65 . . 1_565 90.0(10) no
O63 Na O65 . . 3_665 95.0(10) no
O63 Na O41 . . . 97.0(10) no
O40 Na O42 . . . 80.0(10) no
O40 Na O65 . . 1_565 92.0(10) no
O40 Na O65 . . 3_665 91.0(10) no
O40 Na O41 . . . 77.0(10) no
O42 Na O65 . . 1_565 169(2) no
O42 Na O65 . . 3_665 86.0(10) no
O42 Na O41 . . . 84.0(10) no
O65 Na O65 1_565 . 3_665 87.0(10) no
O65 Na O41 1_565 . . 101.0(10) no
O65 Na O41 3_665 . . 165.0(10) no

loop_
_geom_bond_atom_site_label_1
_geom_bond_atom_site_label_2
_geom_bond_site_symmetry_1
_geom_bond_site_symmetry_2
_geom_bond_distance
_geom_bond_publ_flag
W0 O1 . . 1.72(3) yes
W0 O3 . . 1.86(2) yes
W0 O4 . . 1.90(3) yes
W0 O5 . . 1.90(3) yes
W0 O2 . . 1.95(3) yes
W0 O14 . . 2.32(2) yes
W1 O6 . . 1.70(3) yes
W1 O15 . . 1.74(3) yes
W1 O13 . . 1.92(3) yes
W1 O10 . . 1.94(3) yes
W1 O2 . . 1.99(3) yes
W1 O14 . . 2.42(2) yes
W2 O7 . . 1.69(3) yes
W2 O16 . . 1.83(3) yes
W2 O10 . . 1.96(3) yes
W2 O11 . . 2.02(3) yes
W2 O3 . . 2.06(2) yes
W2 O14 . . 2.27(2) yes
W3 O8 . . 1.75(3) yes
W3 O17 . . 1.76(3) yes
W3 O12 . . 1.88(2) yes
W3 O11 . . 1.95(3) yes
W3 O4 . . 2.06(3) yes
W3 O14 . . 2.20(2) yes
W4 O9 . . 1.70(3) yes
W4 O18 . . 1.79(3) yes
W4 O13 . . 1.90(3) yes
W4 O12 . . 2.01(2) yes
W4 O5 . . 2.04(3) yes
W4 O14 . . 2.37(2) yes
W5 O36 . . 1.75(3) yes
W5 O35 . . 1.88(3) yes
W5 O32 . . 1.88(3) yes
W5 O34 . . 1.91(3) yes
W5 O33 . . 1.91(2) yes
W5 O23 . . 2.26(3) yes
W6 O28 . . 1.70(3) yes
W6 O19 . . 1.78(3) yes
W6 O27 . . 1.93(2) yes
W6 O24 . . 2.00(3) yes
W6 O32 . . 2.08(3) yes
W6 O23 . . 2.29(3) yes
W7 O29 . . 1.68(3) yes
W7 O20 . . 1.82(3) yes
W7 O24 . . 1.87(3) yes
W7 O25 . . 1.93(3) yes
W7 O33 . . 2.02(2) yes
W7 O23 . . 2.36(3) yes
W8 O30 . . 1.72(3) yes
W8 O21 . . 1.83(3) yes
W8 O26 . . 1.92(3) yes
W8 O25 . . 1.98(3) yes
W8 O34 . . 2.04(3) yes
W8 O23 . . 2.34(3) yes
W9 O31 . . 1.71(3) yes
W9 O22 . . 1.76(3) yes
W9 O27 . . 1.93(2) yes
W9 O26 . . 1.96(3) yes
W9 O35 . . 2.08(3) yes
W9 O23 . . 2.27(3) yes
Eu O21 . . 2.35(3) yes
Eu O18 . . 2.37(3) yes
Eu O16 . . 2.38(3) yes
Eu O22 . . 2.39(3) yes
Eu O19 . . 2.39(3) yes
Eu O20 . . 2.42(3) yes
Eu O15 . . 2.44(3) yes
Eu O17 . . 2.50(3) yes
W0 W4 . . 3.331(3) no
W0 W3 . . 3.331(3) no
W0 W2 . . 3.361(3) no
W0 W1 . . 3.368(3) no
W1 W4 . . 3.264(4) no
W1 W2 . . 3.292(4) no
W1 W0 . . 3.368(3) no
W1 Eu . . 3.799(4) no
W2 W3 . . 3.263(4) no
W2 W1 . . 3.292(4) no
W2 W0 . . 3.361(3) no
W2 Eu . . 3.810(3) no
W3 W4 . . 3.255(4) no
W3 W2 . . 3.263(4) no
W3 W0 . . 3.331(3) no
W3 Eu . . 3.806(3) no
W4 W3 . . 3.255(4) no
W4 W1 . . 3.264(4) no
W4 W0 . . 3.331(3) no
W4 Eu . . 3.834(4) no
W5 W9 . . 3.325(4) no
W5 W6 . . 3.329(3) no
W5 W7 . . 3.348(3) no
W5 W8 . . 3.352(3) no
W6 W9 . . 3.259(4) no
W6 W7 . . 3.264(4) no
W6 W5 . . 3.329(3) no
W6 Eu . . 3.836(3) no
W7 W6 . . 3.264(4) no
W7 W8 . . 3.286(4) no
W7 W5 . . 3.348(3) no
W7 Eu . . 3.861(4) no
W8 W9 . . 3.255(4) no
W8 W7 . . 3.286(4) no
W8 W5 . . 3.352(3) no
W8 Eu . . 3.827(3) no
W9 W8 . . 3.255(4) no
W9 W6 . . 3.259(4) no
W9 W5 . . 3.325(4) no
W9 Eu . . 3.812(3) no
Eu W1 . . 3.799(4) no
Eu W3 . . 3.806(3) no
Eu W2 . . 3.810(3) no
Eu W9 . . 3.812(3) no
Eu W8 . . 3.827(3) no
Eu W4 . . 3.834(4) no
Eu W6 . . 3.836(3) no
Eu W7 . . 3.861(4) no

loop_
_geom_contact_atom_site_label_1
_geom_contact_atom_site_label_2
_geom_contact_distance
_geom_contact_site_symmetry_1
_geom_contact_site_symmetry_2
_geom_contact_publ_flag
Sr1 O4 2.58(3) . . no
Sr1 O28 2.62(3) . 5 no
Sr1 O37 2.66(3) . . no
Sr1 O38 2.66(3) . . no
Sr1 O39 2.69(4) . . no
Sr1 O40 2.70(3) . . no
Sr1 O41 2.73(3) . . no
Sr1 O42 2.73(4) . . no
Sr1 O8 3.00(3) . . no
Sr2 O6 2.57(3) . . no
Sr2 O43 2.58(4) . . no
Sr2 O31 2.61(3) . 6 no
Sr2 O44 2.62(3) . . no
Sr2 O45 2.63(5) . . no
Sr2 O46 2.65(3) . . no
Sr2 O47 2.67(3) . . no
Sr2 O48 2.77(3) . . no
Sr3 O49 2.50(2) . . no
Sr3 O50 2.56(3) . . no
Sr3 O51 2.57(3) . . no
Sr3 O52 2.61(3) . . no
Sr3 O53 2.62(3) . . no
Sr3 O54 2.65(3) . . no
Sr3 O48 2.66(3) . . no
Sr3 O46 2.75(3) . . no
Sr4 O55 2.55(3) . . no
Sr4 O56 2.59(3) . . no
Sr4 O57 2.61(3) . . no
Sr4 O58 2.62(3) . . no
Sr4 O59 2.67(4) . . no
Sr4 O60 2.68(4) . . no
Sr4 O61 2.73(3) . . no
Sr4 O62 2.73(3) . . no
Na O63 2.28(4) . . no
Na O40 2.34(4) . . no
Na O42 2.38(4) . . no
Na O65 2.41(4) . 1_565 no
Na O65 2.45(4) . 3_665 no
Na O41 2.62(4) . . no
O37 O19 2.77(4) . 5 no
O37 O40 3.09(4) . . no
O38 O34 2.82(4) . 1_565 no
O38 O1 2.85(4) . . no
O38 O40 3.05(4) . . no
O39 O64 2.84(5) . 5 no
O39 O71 2.90(7) . 5 no
O39 O4 2.98(4) . . no
O39 O28 3.04(5) . 5 no
O40 O34 2.69(4) . 1_565 no
O40 O70 2.84(5) . 5 no
O40 O42 3.04(5) . . no
O41 O36 2.77(4) . 1_565 no
O41 O4 2.96(4) . . no
O41 O11 2.99(4) . . no
O42 O29 2.78(5) . 3_665 no
O42 O69 2.99(5) . 5 no
O43 O66 2.75(5) . 6 no
O44 O51 2.79(4) . 6 no
O44 O67 2.97(4) . 6 no
O44 O31 3.06(4) . 6 no
O45 O31 2.96(5) . 6 no
O45 O45 3.04(9) . 2 no
O45 O71 3.07(7) . . no
O46 O35 2.73(4) . 6 no
O46 O1 2.83(4) . 6_545 no
O46 O31 3.08(4) . 6 no
O47 O64 2.64(4) . . no
O47 O71 2.83(7) . . no
O47 O51 2.86(4) . . no
O48 O9 2.86(4) . 2_655 no
O48 O67 2.87(5) . . no
O49 O21 2.81(4) . 2_655 no
O49 O56 2.86(4) . 6 no
O49 O53 3.03(4) . . no
O50 O3 2.65(4) . 6_545 no
O50 O36 2.84(4) . 6 no
O50 O57 3.04(4) . 6 no
O51 O2 2.64(4) . 6_545 no
O51 O52 2.98(4) . . no
O52 O30 2.78(4) . 2_655 no
O52 O10 2.79(4) . 6_545 no
O52 O54 3.06(4) . . no
O53 O12 2.86(4) . 2_655 no
O53 O27 2.94(4) . 6 no
O54 O18 2.87(4) . 2_655 no
O54 O68 2.98(3) . . no
O55 O20 2.76(4) . 7 no
O55 O59 2.92(5) . . no
O55 O16 2.96(4) . 7 no
O55 O11 2.99(4) . 7 no
O56 O32 2.68(4) . . no
O56 O8 2.88(4) . 5_445 no
O57 O62 3.09(4) . . no
O58 O8 2.91(4) . 5_445 no
O58 O62 2.98(4) . 3 no
O58 O62 3.06(5) . . no
O59 O63 2.78(5) . 7 no
O59 O11 3.07(4) . 7 no
O60 O36 3.01(5) . . no
O61 O69 2.80(5) . 7 no
O61 O29 2.85(4) . 7 no
O61 O33 3.04(4) . . no
O62 O17 2.88(4) . 5_445 no
O62 O25 3.01(4) . 5_445 no
O62 O20 3.04(4) . 5_445 no
O63 O25 2.75(4) . 3_665 no
O63 O70 2.86(5) . 7_565 no
O64 O15 2.80(4) . . no
O64 O27 3.04(4) . . no
O65 O33 2.76(4) . . no
O66 O71 2.72(6) . . no
O66 O9 3.02(4) . 5_445 no
O66 O2 3.02(4) . 6_545 no
O66 O13 3.07(4) . 6_545 no
O67 O68 2.77(4) . . no
O67 O22 3.02(4) . . no
O69 O70 2.78(6) . . no
O69 O24 3.02(5) . . no
O70 O7 2.66(5) . . no

loop_
_geom_torsion_atom_site_label_1
_geom_torsion_atom_site_label_2
_geom_torsion_atom_site_label_3
_geom_torsion_atom_site_label_4
_geom_torsion_site_symmetry_1
_geom_torsion_site_symmetry_2
_geom_torsion_site_symmetry_3
_geom_torsion_site_symmetry_4
_geom_torsion
_geom_torsion_publ_flag
? ? ? ? ? ? ? ? ? ?
